data_2006040
loop_
_publ_author_name
'Breu, J.'
'Butz, T.'
'Range, K.-J.'
'Sauer, J.'

_publ_section_title
;
 Configurations of Cycloadducts Formed in Asymmetric Intramolecular
 Diels--Alder Reactions
;
_journal_issue 4
_journal_name_full 'Acta Crystallographica Section C'
_journal_page_first 515
_journal_page_last 517
_journal_paper_doi 10.1107/S010827019601579X
_journal_volume 53
_journal_year 1997
_chemical_formula_sum 'C21 H30 O5'
_chemical_formula_weight 362.47
_chemical_name_systematic
;
(3aS,6R,7R,7aR)-Menthyl 1,6,7,7a-tetrahydro-3,3-dimethyl-1-oxo-3a,6-
epoxyisobenzofuran-7-carboxylate
;
_space_group_IT_number 19
_symmetry_cell_setting orthorhombic
_symmetry_space_group_name_Hall 'P 2ac 2ab'
_symmetry_space_group_name_H-M 'P 21 21 21'
_cell_angle_alpha 90
_cell_angle_beta 90
_cell_angle_gamma 90
_cell_formula_units_Z 4
_cell_length_a 7.4918(7)
_cell_length_b 11.3118(13)
_cell_length_c 24.245(3)
_cell_measurement_reflns_used '1790 with I/\s(I) > 20'
_cell_measurement_temperature 293(2)
_cell_measurement_theta_max 23.80
_cell_measurement_theta_min 2.46
_cell_volume 2054.7(4)
_computing_cell_refinement 'CELL (Stoe & Cie, 1996)'
_computing_data_collection 'EXPOSE (Stoe & Cie, 1996)'
_computing_data_reduction 'INTEGRATE (Stoe & Cie, 1996)'
_computing_molecular_graphics 'PLATON (Spek, 1990)'
_computing_publication_material 'PLATON, SHELXL93'
_computing_structure_refinement 'SHELXL93 (Sheldrick, 1993)'
_computing_structure_solution 'SIR92 (Altomare et al., 1993)'
_diffrn_ambient_temperature 293(2)
_diffrn_measurement_device 'STOE IPDS'
_diffrn_measurement_method rotation
_diffrn_radiation_monochromator graphite
_diffrn_radiation_source 'fine-focus sealed tube'
_diffrn_radiation_type 'Mo K\a'
_diffrn_radiation_wavelength 0.71069
_diffrn_reflns_av_R_equivalents 0.0625
_diffrn_reflns_av_sigmaI/netI 0.0508
_diffrn_reflns_limit_h_max 7
_diffrn_reflns_limit_h_min -8
_diffrn_reflns_limit_k_max 12
_diffrn_reflns_limit_k_min -12
_diffrn_reflns_limit_l_max 27
_diffrn_reflns_limit_l_min -27
_diffrn_reflns_number 10118
_diffrn_reflns_reduction_process
;
 ?
;
_diffrn_reflns_theta_max 23.80
_diffrn_reflns_theta_min 2.46
_exptl_absorpt_coefficient_mu 0.08
_exptl_absorpt_correction_type none
_exptl_crystal_colour colourless
_exptl_crystal_density_diffrn 1.172
_exptl_crystal_density_meas ?
_exptl_crystal_description needle
_exptl_crystal_F_000 784
_exptl_crystal_size_max 0.75
_exptl_crystal_size_mid 0.15
_exptl_crystal_size_min 0.12
_refine_diff_density_max 0.10
_refine_diff_density_min -0.11
_refine_ls_abs_structure_details 'not determined'
_refine_ls_extinction_method none
_refine_ls_goodness_of_fit_all 1.016
_refine_ls_goodness_of_fit_obs 1.075
_refine_ls_hydrogen_treatment 'H atoms riding'
_refine_ls_matrix_type full
_refine_ls_number_parameters 240
_refine_ls_number_reflns 3101
_refine_ls_number_restraints 0
_refine_ls_restrained_S_all 1.016
_refine_ls_restrained_S_obs 1.075
_refine_ls_R_factor_all 0.0504
_refine_ls_R_factor_obs 0.0367
_refine_ls_shift/esd_max 0.000
_refine_ls_shift/esd_mean 0.000
_refine_ls_structure_factor_coef F^2^
_refine_ls_weighting_details 'w = 1/[\s^2^(Fo^2^)+(0.0454P)^2^+0.0230P] where P=(Fo^2^+2Fc^2^)/3'
_refine_ls_weighting_scheme calc
_refine_ls_wR_factor_all 0.0875
_refine_ls_wR_factor_obs 0.0821
_reflns_number_observed 2485
_reflns_number_total 3101
_reflns_observed_criterion I>2\s(I)
_cod_data_source_file bm1116.cif
_cod_data_source_block II
_cod_depositor_comments
;
The following automatic conversions were performed:
'_symmetry_cell_setting' value 'Orthorhombic' changed to 'orthorhombic'
according to '/home/saulius/struct/CIF-dictionaries/cif_core.dic'
dictionary named 'cif_core.dic' version 2.4.1 from 2010-06-29.

Automatic conversion script
Id: cif_fix_enum 1527 2010-12-29 10:47:43Z saulius 

The following automatic conversions were performed:

'_symmetry_cell_setting' value 'Orthorhombic' changed to
'orthorhombic' according to
/home/saulius/struct/CIF-dictionaries/cif_core.dic dictionary named
'cif_core.dic' version 2.4.1 from 2010-06-29.

Automatic conversion script
Id: cif_fix_values 1715 2011-07-08 13:25:40Z adriana 

The following automatic conversions were performed:

'_exptl_crystal_density_meas' value 'not measured' was changed to '?'
- the value is perceived as not measured.

Automatic conversion script
Id: cif_fix_values 3008 2015-01-20 13:52:24Z robertas 

The following automatic conversions were performed:

'_refine_ls_weighting_scheme' value 'calc w =
1/[\s^2^(Fo^2^)+(0.0454P)^2^+0.0230P] where P=(Fo^2^+2Fc^2^)/3' was
changed to 'calc'. New tag '_refine_ls_weighting_details' was
created. The value of the new tag was set to 'w =
1/[\s^2^(Fo^2^)+(0.0454P)^2^+0.0230P] where P=(Fo^2^+2Fc^2^)/3'.

Automatic conversion script
Id: cif_fix_values 3143 2015-03-26 13:38:13Z robertas 
;
_cod_original_formula_sum ' C21 H30 O5'
_cod_database_code 2006040

loop_
_symmetry_equiv_pos_as_xyz
x,y,z
1/2-x,-y,1/2+z
1/2+x,1/2-y,-z
-x,1/2+y,1/2-z

loop_
_atom_site_aniso_label
_atom_site_aniso_U_11
_atom_site_aniso_U_12
_atom_site_aniso_U_13
_atom_site_aniso_U_22
_atom_site_aniso_U_23
_atom_site_aniso_U_33
O1 0.0666(9) 0.0095(7) 0.0056(6) 0.0509(8) 0.0050(7) 0.0413(7)
O3 0.095(1) 0.0203(9) -0.0023(8) 0.062(1) -0.0082(8) 0.0456(8)
O27 0.082(1) -0.0007(7) -0.0137(7) 0.0448(8) -0.0022(7) 0.0429(8)
O32 0.046(1) -0.0073(8) -0.0058(8) 0.090(1) 0.026(1) 0.105(1)
O33 0.0582(9) -0.0038(7) -0.0072(7) 0.0630(9) 0.0187(8) 0.0661(9)
C2 0.044(1) 0.0075(9) -0.0026(9) 0.050(1) 0.000(1) 0.047(1)
C11 0.059(1) 0.011(1) 0.0065(9) 0.059(1) 0.007(1) 0.039(1)
C12 0.076(2) 0.007(1) -0.010(1) 0.061(2) 0.003(1) 0.055(1)
C13 0.094(2) 0.028(1) -0.010(1) 0.080(2) -0.001(1) 0.048(1)
C14 0.137(3) 0.014(2) -0.047(2) 0.103(2) -0.003(2) 0.078(2)
C15 0.090(2) 0.009(1) -0.001(1) 0.085(2) 0.020(1) 0.052(1)
C16 0.088(2) -0.006(1) 0.012(1) 0.085(2) 0.027(1) 0.063(2)
C17 0.056(1) 0.000(1) 0.008(1) 0.062(2) 0.011(1) 0.051(1)
C18 0.068(2) -0.013(1) 0.003(1) 0.082(2) 0.010(1) 0.069(2)
C19 0.059(2) 0.000(2) 0.001(2) 0.185(4) 0.010(2) 0.107(2)
C21 0.049(1) 0.0072(9) -0.0020(8) 0.046(1) -0.0004(9) 0.044(1)
C22 0.084(2) -0.007(1) -0.013(1) 0.043(1) 0.002(1) 0.049(1)
C23 0.062(1) -0.026(1) -0.015(1) 0.081(2) 0.021(1) 0.067(2)
C24 0.044(1) -0.003(1) -0.010(1) 0.083(2) 0.011(1) 0.068(2)
C25 0.047(1) 0.0032(9) -0.0077(9) 0.045(1) -0.001(1) 0.046(1)
C26 0.043(1) 0.0022(9) -0.0063(8) 0.043(1) -0.0038(9) 0.044(1)
C31 0.051(1) 0.0006(9) -0.006(1) 0.047(1) 0.005(1) 0.064(1)
C34 0.052(1) 0.002(1) -0.014(1) 0.051(1) 0.005(1) 0.064(1)
C35 0.087(2) 0.023(1) -0.012(2) 0.061(2) 0.005(2) 0.110(2)
C36 0.106(2) -0.017(2) -0.035(2) 0.087(2) 0.024(1) 0.064(2)
C110 0.118(3) -0.043(2) -0.021(2) 0.101(3) 0.005(2) 0.130(3)

loop_
_atom_site_label
_atom_site_occupancy
_atom_site_fract_x
_atom_site_fract_y
_atom_site_fract_z
_atom_site_U_iso_or_equiv
_atom_site_thermal_displace_type
O1 1.000 0.2480(2) 0.6870(1) 0.14790(5) 0.0529(5) Uani
O3 1.000 0.1883(2) 0.8747(1) 0.17275(6) 0.0675(5) Uani
O27 1.000 0.0720(2) 0.8353(1) -0.00424(5) 0.0566(5) Uani
O32 1.000 0.4773(2) 1.0190(2) 0.02339(8) 0.0803(6) Uani
O33 1.000 0.2243(2) 1.0706(1) -0.01814(6) 0.0624(5) Uani
C2 1.000 0.2210(2) 0.8019(2) 0.13777(8) 0.0470(6) Uani
C11 1.000 0.2261(3) 0.6445(2) 0.20479(8) 0.0523(6) Uani
C12 1.000 0.3911(3) 0.6734(2) 0.23784(9) 0.064(1) Uani
C13 1.000 0.3820(4) 0.6224(2) 0.29587(9) 0.074(1) Uani
C14 1.000 0.5483(5) 0.6546(3) 0.3292(1) 0.106(1) Uani
C15 1.000 0.3525(3) 0.4904(2) 0.2920(1) 0.076(1) Uani
C16 1.000 0.1861(4) 0.4601(3) 0.2591(1) 0.079(1) Uani
C17 1.000 0.1892(3) 0.5133(2) 0.20076(8) 0.0563(8) Uani
C18 1.000 0.0240(3) 0.4835(2) 0.1661(1) 0.073(1) Uani
C19 1.000 -0.1506(3) 0.5299(4) 0.1912(1) 0.117(2) Uani
C21 1.000 0.2315(3) 0.8259(2) 0.07707(8) 0.0463(6) Uani
C22 1.000 0.0788(3) 0.7613(2) 0.04389(9) 0.0587(8) Uani
C23 1.000 -0.0953(3) 0.7903(2) 0.0709(1) 0.070(1) Uani
C24 1.000 -0.1305(3) 0.9016(2) 0.0585(1) 0.065(1) Uani
C25 1.000 0.0252(2) 0.9423(2) 0.02463(8) 0.0460(6) Uani
C26 1.000 0.1920(2) 0.9545(2) 0.06126(8) 0.0433(6) Uani
C31 1.000 0.3164(3) 1.0149(2) 0.02200(9) 0.0540(6) Uani
C34 1.000 0.0311(3) 1.0496(2) -0.01288(9) 0.0557(6) Uani
C35 1.000 -0.0509(4) 1.1575(2) 0.0137(1) 0.086(1) Uani
C36 1.000 -0.0411(4) 1.0278(3) -0.0703(1) 0.086(1) Uani
C110 1.000 0.0114(5) 0.3525(3) 0.1524(2) 0.116(2) Uani
H11 1.000 0.1229(3) 0.6838(2) 0.22154(8) 0.0630 Uiso
H11A 1.000 0.123(1) 0.3259(7) 0.137(1) 0.1740 Uiso
H11B 1.000 -0.082(3) 0.3401(4) 0.1258(9) 0.1740 Uiso
H11C 1.000 -0.015(4) 0.3088(4) 0.1854(3) 0.1740 Uiso
H12A 1.000 0.4045(3) 0.7585(2) 0.24006(9) 0.0770 Uiso
H12B 1.000 0.4951(3) 0.6418(2) 0.21911(9) 0.0770 Uiso
H13 1.000 0.2783(4) 0.6571(2) 0.31443(9) 0.0890 Uiso
H14A 1.000 0.565(2) 0.7388(3) 0.3287(9) 0.1590 Uiso
H14B 1.000 0.6508(7) 0.617(2) 0.3132(6) 0.1590 Uiso
H14C 1.000 0.534(1) 0.628(2) 0.3665(3) 0.1590 Uiso
H15A 1.000 0.3416(3) 0.4580(2) 0.3289(1) 0.0910 Uiso
H15B 1.000 0.4554(3) 0.4541(2) 0.2746(1) 0.0910 Uiso
H16A 1.000 0.0820(4) 0.4892(3) 0.2786(1) 0.0940 Uiso
H16B 1.000 0.1756(4) 0.3748(3) 0.2564(1) 0.0940 Uiso
H17 1.000 0.2917(3) 0.4782(2) 0.18176(8) 0.0680 Uiso
H18 1.000 0.0390(3) 0.5247(2) 0.1308(1) 0.0880 Uiso
H19A 1.000 -0.136(1) 0.6113(8) 0.202(1) 0.1750 Uiso
H19B 1.000 -0.180(2) 0.484(2) 0.2233(7) 0.1750 Uiso
H19C 1.000 -0.2448(9) 0.523(2) 0.1646(4) 0.1750 Uiso
H21 1.000 0.3487(3) 0.8023(2) 0.06285(8) 0.0550 Uiso
H22 1.000 0.0993(3) 0.6771(2) 0.03672(9) 0.0700 Uiso
H23 1.000 -0.1651(3) 0.7399(2) 0.0921(1) 0.0840 Uiso
H24 1.000 -0.2304(3) 0.9453(2) 0.0686(1) 0.0780 Uiso
H26 1.000 0.1682(2) 1.0033(2) 0.09383(8) 0.0520 Uiso
H35A 1.000 -0.1778(5) 1.1471(8) 0.0165(8) 0.1290 Uiso
H35B 1.000 -0.026(2) 1.2259(4) -0.0084(5) 0.1290 Uiso
H35C 1.000 -0.002(2) 1.168(1) 0.0499(4) 0.1290 Uiso
H36A 1.000 -0.1672(6) 1.014(2) -0.0683(1) 0.1280 Uiso
H36B 1.000 0.017(2) 0.960(1) -0.0861(3) 0.1280 Uiso
H36C 1.000 -0.019(3) 1.0960(8) -0.0929(3) 0.1280 Uiso

loop_
_atom_type_symbol
_atom_type_description
_atom_type_scat_dispersion_real
_atom_type_scat_dispersion_imag
_atom_type_scat_source
O O 0.0106 0.0060 'International Tables Vol C Tables 4.2.6.8 and 6.1.1.4'
H H 0.0000 0.0000 'International Tables Vol C Tables 4.2.6.8 and 6.1.1.4'
C C 0.0033 0.0016 'International Tables Vol C Tables 4.2.6.8 and 6.1.1.4'

loop_
_geom_angle_atom_site_label_1
_geom_angle_atom_site_label_2
_geom_angle_atom_site_label_3
_geom_angle
_geom_angle_publ_flag
C2 O1 C11 118.20(10) no
C22 O27 C25 95.90(10) no
C31 O33 C34 111.4(2) no
O1 C2 O3 124.4(2) no
O1 C2 C21 110.4(2) no
O3 C2 C21 125.2(2) no
O1 C11 C12 109.6(2) no
O1 C11 C17 106.3(2) no
C12 C11 C17 113.4(2) no
C11 C12 C13 111.8(2) no
C12 C13 C14 111.1(2) no
C12 C13 C15 108.9(2) no
C14 C13 C15 112.8(2) no
C13 C15 C16 112.0(2) no
C15 C16 C17 112.5(2) no
C11 C17 C16 109.1(2) no
C11 C17 C18 113.5(2) no
C16 C17 C18 114.0(2) no
C17 C18 C19 113.3(2) no
C17 C18 C110 112.6(2) no
C19 C18 C110 111.5(3) no
C2 C21 C22 112.3(2) no
C2 C21 C26 114.0(2) no
C22 C21 C26 99.9(2) no
O27 C22 C21 99.8(2) no
O27 C22 C23 101.4(2) no
C21 C22 C23 107.9(2) no
C22 C23 C24 106.5(2) no
C23 C24 C25 105.2(2) no
O27 C25 C24 101.4(2) no
O27 C25 C26 99.10(10) no
O27 C25 C34 111.9(2) no
C24 C25 C26 110.1(2) no
C24 C25 C34 126.6(2) no
C26 C25 C34 104.5(2) no
C21 C26 C25 102.5(2) no
C21 C26 C31 118.2(2) no
C25 C26 C31 100.3(2) no
O32 C31 O33 120.9(2) no
O32 C31 C26 128.4(2) no
O33 C31 C26 110.7(2) no
O33 C34 C25 102.1(2) no
O33 C34 C35 107.8(2) no
O33 C34 C36 107.3(2) no
C25 C34 C35 112.3(2) no
C25 C34 C36 114.2(2) no
C35 C34 C36 112.2(2) no
O1 C11 H11 109.2(2) no
C12 C11 H11 109.1(2) no
C17 C11 H11 109.1(2) no
C11 C12 H12A 109.2(2) no
C11 C12 H12B 109.2(2) no
C13 C12 H12A 109.3(2) no
C13 C12 H12B 109.2(2) no
H12A C12 H12B 108.0(3) no
C12 C13 H13 107.9(3) no
C14 C13 H13 108.0(3) no
C15 C13 H13 107.9(3) no
C13 C14 H14A 110.0(10) no
C13 C14 H14B 109.6(9) no
C13 C14 H14C 109.4(7) no
H14A C14 H14B 109(2) no
H14A C14 H14C 110(2) no
H14B C14 H14C 109.0(10) no
C13 C15 H15A 109.2(2) no
C13 C15 H15B 109.2(2) no
C16 C15 H15A 109.3(2) no
C16 C15 H15B 109.2(3) no
H15A C15 H15B 107.9(3) no
C15 C16 H16A 109.0(3) no
C15 C16 H16B 109.0(3) no
C17 C16 H16A 109.3(3) no
C17 C16 H16B 109.2(3) no
H16A C16 H16B 107.8(4) no
C11 C17 H17 106.5(2) no
C16 C17 H17 106.6(2) no
C18 C17 H17 106.6(2) no
C17 C18 H18 106.3(2) no
C19 C18 H18 106.3(3) no
C110 C18 H18 106.2(3) no
C18 C19 H19A 109.7(7) no
C18 C19 H19B 109.0(10) no
C18 C19 H19C 109.4(7) no
H19A C19 H19B 109(2) no
H19A C19 H19C 110(2) no
H19B C19 H19C 109.0(10) no
C2 C21 H21 110.1(2) no
C22 C21 H21 110.1(2) no
C26 C21 H21 110.1(2) no
O27 C22 H22 115.3(2) no
C21 C22 H22 115.3(2) no
C23 C22 H22 115.3(2) no
C22 C23 H23 126.8(3) no
C24 C23 H23 126.8(3) no
C23 C24 H24 127.4(3) no
C25 C24 H24 127.4(3) no
C21 C26 H26 111.6(2) no
C25 C26 H26 111.6(2) no
C31 C26 H26 111.6(2) no
C34 C35 H35A 109.5(7) no
C34 C35 H35B 109.5(7) no
C34 C35 H35C 109.6(8) no
H35A C35 H35B 109.0(10) no
H35A C35 H35C 109.0(10) no
H35B C35 H35C 110.0(10) no
C34 C36 H36A 109.4(3) no
C34 C36 H36B 109.5(7) no
C34 C36 H36C 109.4(8) no
H36A C36 H36B 110(2) no
H36A C36 H36C 109(2) no
H36B C36 H36C 110.0(10) no
C18 C110 H11A 109.4(6) no
C18 C110 H11B 109.5(5) no
C18 C110 H11C 109.4(5) no
H11A C110 H11B 110(2) no
H11A C110 H11C 109(2) no
H11B C110 H11C 109(2) no

loop_
_geom_bond_atom_site_label_1
_geom_bond_site_symmetry_1
_geom_bond_atom_site_label_2
_geom_bond_site_symmetry_2
_geom_bond_distance
_geom_bond_publ_flag
O1 . C2 . 1.338(3) no
O1 . C11 . 1.470(2) no
O3 . C2 . 1.207(2) no
O27 . C22 . 1.437(3) no
O27 . C25 . 1.441(2) no
O32 . C31 . 1.207(3) no
O33 . C31 . 1.349(3) no
O33 . C34 . 1.472(3) no
C2 . C21 . 1.499(3) no
C11 . C12 . 1.509(3) no
C11 . C17 . 1.513(3) no
C12 . C13 . 1.522(3) no
C13 . C14 . 1.528(4) no
C13 . C15 . 1.512(3) no
C15 . C16 . 1.519(4) no
C16 . C17 . 1.537(3) no
C17 . C18 . 1.533(3) no
C18 . C19 . 1.535(3) no
C18 . C110 . 1.522(4) no
C21 . C22 . 1.578(3) no
C21 . C26 . 1.533(3) no
C22 . C23 . 1.496(3) no
C23 . C24 . 1.321(3) no
C24 . C25 . 1.499(3) no
C25 . C26 . 1.539(2) no
C25 . C34 . 1.517(3) no
C26 . C31 . 1.497(3) no
C34 . C35 . 1.511(3) no
C34 . C36 . 1.514(3) no
C11 . H11 . 0.980(3) no
C12 . H12A . 0.969(3) no
C12 . H12B . 0.970(3) no
C13 . H13 . 0.980(4) no
C14 . H14A . 0.961(5) no
C14 . H14B . 0.96(1) no
C14 . H14C . 0.96(1) no
C15 . H15A . 0.970(3) no
C15 . H15B . 0.970(3) no
C16 . H16A . 0.971(4) no
C16 . H16B . 0.970(5) no
C17 . H17 . 0.980(3) no
C18 . H18 . 0.981(3) no
C19 . H19A . 0.96(1) no
C19 . H19B . 0.96(2) no
C19 . H19C . 0.959(9) no
C21 . H21 . 0.980(3) no
C22 . H22 . 0.980(3) no
C23 . H23 . 0.929(3) no
C24 . H24 . 0.930(3) no
C26 . H26 . 0.980(3) no
C35 . H35A . 0.960(5) no
C35 . H35B . 0.959(9) no
C35 . H35C . 0.96(1) no
C36 . H36A . 0.959(7) no
C36 . H36B . 0.96(1) no
C36 . H36C . 0.96(1) no
C110 . H11A . 0.95(1) no
C110 . H11B . 0.96(2) no
C110 . H11C . 0.96(1) no

loop_
_geom_torsion_atom_site_label_1
_geom_torsion_atom_site_label_2
_geom_torsion_atom_site_label_3
_geom_torsion_atom_site_label_4
_geom_torsion
_geom_torsion_publ_flag
C11 O1 C2 O3 3.9(3) no
C11 O1 C2 C21 -174.4(2) no
C2 O1 C11 C12 -79.7(2) no
C2 O1 C11 C17 157.4(2) no
C25 O27 C22 C21 -60.8(2) no
C25 O27 C22 C23 49.8(2) no
C22 O27 C25 C24 -50.8(2) no
C22 O27 C25 C26 62.0(2) no
C22 O27 C25 C34 171.7(2) no
C34 O33 C31 O32 177.7(2) no
C34 O33 C31 C26 -3.1(2) no
C31 O33 C34 C25 -17.6(2) no
C31 O33 C34 C35 100.8(2) no
C31 O33 C34 C36 -138.1(2) no
O1 C2 C21 C22 64.1(2) no
O1 C2 C21 C26 176.8(2) no
O3 C2 C21 C22 -114.1(2) no
O3 C2 C21 C26 -1.4(3) no
O1 C11 C12 C13 -175.3(2) no
C17 C11 C12 C13 -56.7(2) no
O1 C11 C17 C16 173.6(2) no
O1 C11 C17 C18 -58.2(2) no
C12 C11 C17 C16 53.1(2) no
C12 C11 C17 C18 -178.7(2) no
C11 C12 C13 C14 -178.8(2) no
C11 C12 C13 C15 56.3(3) no
C12 C13 C15 C16 -56.5(3) no
C14 C13 C15 C16 179.7(2) no
C13 C15 C16 C17 56.3(3) no
C15 C16 C17 C11 -52.6(3) no
C15 C16 C17 C18 179.4(2) no
C11 C17 C18 C19 -64.5(3) no
C11 C17 C18 C110 167.8(2) no
C16 C17 C18 C19 61.2(3) no
C16 C17 C18 C110 -66.5(3) no
C2 C21 C22 O27 156.6(2) no
C2 C21 C22 C23 51.2(2) no
C26 C21 C22 O27 35.4(2) no
C26 C21 C22 C23 -70.1(2) no
C2 C21 C26 C25 -118.1(2) no
C2 C21 C26 C31 132.8(2) no
C22 C21 C26 C25 1.8(2) no
C22 C21 C26 C31 -107.2(2) no
O27 C22 C23 C24 -31.4(2) no
C21 C22 C23 C24 72.9(2) no
C22 C23 C24 C25 -1.2(3) no
C23 C24 C25 O27 33.4(2) no
C23 C24 C25 C26 -70.8(2) no
C23 C24 C25 C34 162.0(2) no
O27 C25 C26 C21 -38.3(2) no
O27 C25 C26 C31 83.8(2) no
C24 C25 C26 C21 67.4(2) no
C24 C25 C26 C31 -170.5(2) no
C34 C25 C26 C21 -153.9(2) no
C34 C25 C26 C31 -31.8(2) no
O27 C25 C34 O33 -75.7(2) no
O27 C25 C34 C35 169.1(2) no
O27 C25 C34 C36 39.8(2) no
C24 C25 C34 O33 159.9(2) no
C24 C25 C34 C35 44.7(3) no
C24 C25 C34 C36 -84.6(3) no
C26 C25 C34 O33 30.6(2) no
C26 C25 C34 C35 -84.7(2) no
C26 C25 C34 C36 146.1(2) no
C21 C26 C31 O32 -48.6(3) no
C21 C26 C31 O33 132.3(2) no
C25 C26 C31 O32 -158.9(2) no
C25 C26 C31 O33 22.1(2) no

loop_
_cod_related_entry_id
_cod_related_entry_database
_cod_related_entry_code
1 ChemSpider 21186492
